data_4030062
loop_
_publ_author_name
'Li, Dan'
'Rao, Weidong'
'Tay, Guan Liang'
'Ayers, Benjamin James'
'Chan, Philip Wai Hong'

_publ_section_title
;
 Gold-catalyzed cycloisomerization of 1,6-diyne esters to
 1H-cyclopenta[b]naphthalenes, cis-cyclopenten-2-yl \d-diketones, and
 bicyclo[3.2.0]hepta-1,5-dienes.
;
_journal_issue 23
_journal_name_full 'The Journal of organic chemistry'
_journal_page_first 11301
_journal_page_last 11315
_journal_paper_doi 10.1021/jo5020195
_journal_volume 79
_journal_year 2014
_chemical_formula_sum 'C24 H22 O2'
_chemical_formula_weight 342.42
_space_group_crystal_system orthorhombic
_space_group_IT_number 61
_space_group_name_Hall '-P 2ac 2ab'
_space_group_name_H-M_alt 'P b c a'
_symmetry_space_group_name_Hall '-P 2ac 2ab'
_symmetry_space_group_name_H-M 'P b c a'
_atom_sites_solution_hydrogens geom
_atom_sites_solution_primary direct
_atom_sites_solution_secondary difmap
_cell_angle_alpha 90
_cell_angle_beta 90
_cell_angle_gamma 90
_cell_formula_units_Z 8
_cell_length_a 7.5760(5)
_cell_length_b 18.9865(12)
_cell_length_c 25.0328(16)
_cell_measurement_reflns_used 4463
_cell_measurement_temperature 103.(2)
_cell_measurement_theta_max 32.3062
_cell_measurement_theta_min 2.6929
_cell_volume 3600.8(4)
_computing_cell_refinement 'SAINT V8.27B (Bruker AXS Inc., 2012)'
_computing_data_collection 'Bruker Apex2'
_computing_data_reduction 'SAINT V8.27B (Bruker AXS Inc., 2012)'
_computing_molecular_graphics 'Bruker Apex2'
_computing_publication_material 'Bruker Apex2'
_computing_structure_refinement 'SHELXL-97 (Sheldrick, 2008)'
_computing_structure_solution 'SHELXS-97 (Sheldrick, 2008)'
_diffrn_ambient_temperature 103.(2)
_diffrn_detector_area_resol_mean 8.3333
_diffrn_measured_fraction_theta_full 0.999
_diffrn_measured_fraction_theta_max 0.999
_diffrn_measurement_device_type 'Bruker APEX-II CCD'
_diffrn_measurement_method '\f and \w scans'
_diffrn_radiation_monochromator graphite
_diffrn_radiation_type MoK\a
_diffrn_radiation_wavelength 0.71073
_diffrn_reflns_av_R_equivalents 0.0429
_diffrn_reflns_av_sigmaI/netI 0.0478
_diffrn_reflns_limit_h_max 5
_diffrn_reflns_limit_h_min -11
_diffrn_reflns_limit_k_max 23
_diffrn_reflns_limit_k_min -28
_diffrn_reflns_limit_l_max 27
_diffrn_reflns_limit_l_min -37
_diffrn_reflns_number 22709
_diffrn_reflns_theta_full 32.59
_diffrn_reflns_theta_max 32.59
_diffrn_reflns_theta_min 2.29
_exptl_absorpt_coefficient_mu 0.079
_exptl_absorpt_correction_T_max 0.97
_exptl_absorpt_correction_T_min 0.83
_exptl_absorpt_correction_type multi-scan
_exptl_absorpt_process_details 'SADABS V2012/1 (Bruker AXS Inc.)'
_exptl_crystal_colour colourless
_exptl_crystal_density_diffrn 1.263
_exptl_crystal_density_method 'not measured'
_exptl_crystal_description block
_exptl_crystal_F_000 1456
_exptl_crystal_size_max 0.420
_exptl_crystal_size_mid 0.400
_exptl_crystal_size_min 0.390
_refine_diff_density_max 0.655
_refine_diff_density_min -0.287
_refine_ls_extinction_method none
_refine_ls_goodness_of_fit_ref 1.036
_refine_ls_hydrogen_treatment constr
_refine_ls_matrix_type full
_refine_ls_number_parameters 237
_refine_ls_number_reflns 6556
_refine_ls_number_restraints 0
_refine_ls_restrained_S_all 1.036
_refine_ls_R_factor_all 0.0805
_refine_ls_R_factor_gt 0.0571
_refine_ls_shift/su_max 0.001
_refine_ls_shift/su_mean 0.000
_refine_ls_structure_factor_coef Fsqd
_refine_ls_weighting_details 'calc w=1/[\s^2^(Fo^2^)+(0.0837P)^2^+0.7047P] where P=(Fo^2^+2Fc^2^)/3'
_refine_ls_weighting_scheme calc
_refine_ls_wR_factor_gt 0.1412
_refine_ls_wR_factor_ref 0.1551
_reflns_number_gt 4861
_reflns_number_total 6556
_reflns_threshold_expression >2sigma(I)
_cod_data_source_file jo5020195_si_005.cif
_cod_data_source_block I
_cod_depositor_comments 'Adding full bibliography for 4030057--4030064.cif.'
_cod_database_code 4030062

loop_
_space_group_symop_operation_xyz
'x, y, z'
'-x+1/2, -y, z+1/2'
'-x, y+1/2, -z+1/2'
'x+1/2, -y+1/2, -z'
'-x, -y, -z'
'x-1/2, y, -z-1/2'
'x, -y-1/2, z-1/2'
'-x-1/2, y-1/2, z'

loop_
_atom_site_type_symbol
_atom_site_label
_atom_site_fract_x
_atom_site_fract_y
_atom_site_fract_z
_atom_site_U_iso_or_equiv
_atom_site_adp_type
_atom_site_calc_flag
_atom_site_refinement_flags
_atom_site_occupancy
C C1 0.40906(15) 0.15356(6) 0.04396(5) 0.0163(2) Uani d . 1
H H1 0.4074 0.1424 0.0809 0.02 Uiso calc R 1
C C2 0.48697(17) 0.21589(7) 0.02694(6) 0.0195(3) Uani d . 1
H H2 0.5383 0.247 0.0523 0.023 Uiso calc R 1
C C3 0.48992(18) 0.23283(7) -0.02711(6) 0.0214(3) Uani d . 1
H H3 0.5437 0.2753 -0.0388 0.026 Uiso calc R 1
C C4 0.41436(19) 0.18759(7) -0.06377(6) 0.0227(3) Uani d . 1
H H4 0.4156 0.1993 -0.1007 0.027 Uiso calc R 1
C C5 0.33670(17) 0.12514(7) -0.04711(5) 0.0185(2) Uani d . 1
H H5 0.2856 0.0944 -0.0727 0.022 Uiso calc R 1
C C6 0.33281(15) 0.10698(6) 0.00712(5) 0.0139(2) Uani d . 1
C C7 0.25991(15) 0.03908(6) 0.02370(5) 0.0129(2) Uani d . 1
C C8 0.24079(16) -0.02147(6) -0.01696(5) 0.0149(2) Uani d . 1
H H8A 0.3554 -0.0308 -0.0346 0.018 Uiso calc R 1
H H8B 0.1532 -0.0088 -0.0447 0.018 Uiso calc R 1
C C9 0.17840(16) -0.08791(6) 0.01434(5) 0.0151(2) Uani d . 1
H H9A 0.0644 -0.1058 0.0005 0.018 Uiso calc R 1
H H9B 0.2674 -0.126 0.0128 0.018 Uiso calc R 1
C C10 0.15977(15) -0.05921(6) 0.06964(5) 0.0131(2) Uani d . 1
C C11 0.20660(15) 0.01351(6) 0.07154(5) 0.0128(2) Uani d . 1
C C12 0.16270(15) 0.01393(6) 0.13247(5) 0.0128(2) Uani d . 1
C C13 0.30964(15) 0.02664(6) 0.17184(5) 0.0142(2) Uani d . 1
C C14 0.28863(18) 0.06426(7) 0.21616(5) 0.0200(3) Uani d . 1
H H14A 0.3832 0.0686 0.2409 0.024 Uiso calc R 1
H H14B 0.1791 0.0868 0.2231 0.024 Uiso calc R 1
C C15 0.48020(17) -0.00998(8) 0.15903(6) 0.0210(3) Uani d . 1
H H15A 0.5654 -0.0014 0.1878 0.031 Uiso calc R 1
H H15B 0.5273 0.0083 0.1253 0.031 Uiso calc R 1
H H15C 0.4591 -0.0607 0.1557 0.031 Uiso calc R 1
C C16 -0.01086(16) 0.12027(6) 0.13659(5) 0.0146(2) Uani d . 1
C C17 -0.19393(17) 0.14737(7) 0.14648(6) 0.0222(3) Uani d . 1
H H17A -0.1878 0.1907 0.1676 0.033 Uiso calc R 1
H H17B -0.2621 0.1119 0.166 0.033 Uiso calc R 1
H H17C -0.2516 0.1572 0.1122 0.033 Uiso calc R 1
C C18 0.11831(15) -0.06495(6) 0.12235(5) 0.0131(2) Uani d . 1
C C19 0.06709(15) -0.12122(6) 0.15857(5) 0.0136(2) Uani d . 1
C C20 -0.02940(18) -0.10719(7) 0.20483(5) 0.0199(3) Uani d . 1
H H20 -0.0623 -0.0601 0.213 0.024 Uiso calc R 1
C C21 -0.07762(19) -0.16128(7) 0.23896(6) 0.0236(3) Uani d . 1
H H21 -0.1449 -0.1512 0.2701 0.028 Uiso calc R 1
C C22 -0.02798(19) -0.23013(7) 0.22786(6) 0.0218(3) Uani d . 1
H H22 -0.0607 -0.2671 0.2515 0.026 Uiso calc R 1
C C23 0.06962(17) -0.24497(6) 0.18219(5) 0.0191(2) Uani d . 1
H H23 0.1042 -0.292 0.1747 0.023 Uiso calc R 1
C C24 0.11645(16) -0.19103(6) 0.14761(5) 0.0160(2) Uani d . 1
H H24 0.1824 -0.2014 0.1163 0.019 Uiso calc R 1
O O1 -0.00003(11) 0.05021(4) 0.14609(3) 0.01428(18) Uani d . 1
O O2 0.11121(13) 0.15536(5) 0.12158(4) 0.0214(2) Uani d . 1

loop_
_atom_site_aniso_label
_atom_site_aniso_U_11
_atom_site_aniso_U_22
_atom_site_aniso_U_33
_atom_site_aniso_U_12
_atom_site_aniso_U_13
_atom_site_aniso_U_23
C1 0.0136(5) 0.0172(5) 0.0181(6) 0.0006(4) 0.0033(4) 0.0015(4)
C2 0.0158(5) 0.0163(5) 0.0265(6) 0.0001(4) 0.0066(5) -0.0007(5)
C3 0.0203(6) 0.0144(5) 0.0295(7) 0.0029(5) 0.0099(5) 0.0064(5)
C4 0.0241(6) 0.0218(6) 0.0221(6) 0.0051(5) 0.0063(5) 0.0091(5)
C5 0.0202(5) 0.0187(5) 0.0167(5) 0.0034(5) 0.0011(5) 0.0036(4)
C6 0.0113(4) 0.0146(5) 0.0157(5) 0.0014(4) 0.0021(4) 0.0029(4)
C7 0.0112(4) 0.0144(5) 0.0131(5) 0.0022(4) -0.0008(4) 0.0010(4)
C8 0.0156(5) 0.0171(5) 0.0120(5) 0.0009(4) 0.0005(4) -0.0002(4)
C9 0.0162(5) 0.0154(5) 0.0137(5) 0.0012(4) 0.0004(4) -0.0021(4)
C10 0.0113(4) 0.0135(5) 0.0144(5) 0.0009(4) -0.0002(4) 0.0003(4)
C11 0.0117(4) 0.0137(5) 0.0131(5) 0.0000(4) -0.0006(4) 0.0010(4)
C12 0.0126(5) 0.0138(5) 0.0121(5) 0.0005(4) 0.0010(4) 0.0011(4)
C13 0.0137(5) 0.0153(5) 0.0135(5) -0.0013(4) -0.0009(4) 0.0015(4)
C14 0.0198(6) 0.0243(6) 0.0160(5) 0.0016(5) -0.0032(5) -0.0035(5)
C15 0.0144(5) 0.0270(6) 0.0216(6) 0.0025(5) -0.0021(5) -0.0024(5)
C16 0.0155(5) 0.0157(5) 0.0127(5) 0.0026(4) -0.0003(4) 0.0020(4)
C17 0.0165(5) 0.0228(6) 0.0273(7) 0.0050(5) 0.0040(5) 0.0042(5)
C18 0.0124(5) 0.0125(5) 0.0145(5) -0.0007(4) -0.0001(4) 0.0003(4)
C19 0.0123(4) 0.0135(5) 0.0149(5) -0.0019(4) -0.0001(4) 0.0028(4)
C20 0.0222(6) 0.0160(5) 0.0216(6) 0.0000(5) 0.0068(5) 0.0004(5)
C21 0.0267(7) 0.0224(6) 0.0218(6) -0.0038(5) 0.0093(5) 0.0017(5)
C22 0.0252(6) 0.0179(6) 0.0223(6) -0.0056(5) 0.0009(5) 0.0065(5)
C23 0.0219(6) 0.0131(5) 0.0221(6) -0.0025(5) -0.0028(5) 0.0006(4)
C24 0.0161(5) 0.0156(5) 0.0163(5) -0.0011(4) -0.0004(4) -0.0004(4)
O1 0.0127(4) 0.0144(4) 0.0157(4) 0.0015(3) 0.0016(3) 0.0002(3)
O2 0.0192(4) 0.0173(4) 0.0278(5) 0.0003(4) 0.0052(4) 0.0056(4)

loop_
_atom_type_symbol
_atom_type_description
_atom_type_scat_dispersion_real
_atom_type_scat_dispersion_imag
_atom_type_scat_source
C C 0.0033 0.0016 'International Tables Vol C Tables 4.2.6.8 and 6.1.1.4'
H H 0.0000 0.0000 'International Tables Vol C Tables 4.2.6.8 and 6.1.1.4'
O O 0.0106 0.0060 'International Tables Vol C Tables 4.2.6.8 and 6.1.1.4'

loop_
_geom_angle_atom_site_label_1
_geom_angle_atom_site_label_2
_geom_angle_atom_site_label_3
_geom_angle
C2 C1 C6 120.70(12)
C2 C1 H1 119.6
C6 C1 H1 119.6
C1 C2 C3 120.14(13)
C1 C2 H2 119.9
C3 C2 H2 119.9
C4 C3 C2 119.73(12)
C4 C3 H3 120.1
C2 C3 H3 120.1
C3 C4 C5 120.48(13)
C3 C4 H4 119.8
C5 C4 H4 119.8
C4 C5 C6 120.70(12)
C4 C5 H5 119.7
C6 C5 H5 119.7
C5 C6 C1 118.25(11)
C5 C6 C7 119.98(11)
C1 C6 C7 121.67(11)
C11 C7 C6 132.81(11)
C11 C7 C8 106.77(10)
C6 C7 C8 120.35(10)
C7 C8 C9 107.46(9)
C7 C8 H8A 110.2
C9 C8 H8A 110.2
C7 C8 H8B 110.2
C9 C8 H8B 110.2
H8A C8 H8B 108.5
C10 C9 C8 101.49(9)
C10 C9 H9A 111.5
C8 C9 H9A 111.5
C10 C9 H9B 111.5
C8 C9 H9B 111.5
H9A C9 H9B 109.3
C18 C10 C11 95.89(10)
C18 C10 C9 152.98(11)
C11 C10 C9 111.13(10)
C7 C11 C10 113.06(10)
C7 C11 C12 157.82(11)
C10 C11 C12 89.12(9)
O1 C12 C13 113.43(9)
O1 C12 C18 108.13(9)
C13 C12 C18 114.87(9)
O1 C12 C11 114.36(9)
C13 C12 C11 118.86(10)
C18 C12 C11 83.22(8)
C14 C13 C15 122.01(11)
C14 C13 C12 122.94(11)
C15 C13 C12 114.96(10)
C13 C14 H14A 120.0
C13 C14 H14B 120.0
H14A C14 H14B 120.0
C13 C15 H15A 109.5
C13 C15 H15B 109.5
H15A C15 H15B 109.5
C13 C15 H15C 109.5
H15A C15 H15C 109.5
H15B C15 H15C 109.5
O2 C16 O1 123.63(11)
O2 C16 C17 125.01(11)
O1 C16 C17 111.35(10)
C16 C17 H17A 109.5
C16 C17 H17B 109.5
H17A C17 H17B 109.5
C16 C17 H17C 109.5
H17A C17 H17C 109.5
H17B C17 H17C 109.5
C10 C18 C19 136.49(11)
C10 C18 C12 91.77(9)
C19 C18 C12 131.56(10)
C20 C19 C24 118.81(11)
C20 C19 C18 121.15(11)
C24 C19 C18 120.04(11)
C21 C20 C19 120.58(12)
C21 C20 H20 119.7
C19 C20 H20 119.7
C20 C21 C22 120.21(13)
C20 C21 H21 119.9
C22 C21 H21 119.9
C21 C22 C23 119.96(12)
C21 C22 H22 120.0
C23 C22 H22 120.0
C24 C23 C22 119.96(12)
C24 C23 H23 120.0
C22 C23 H23 120.0
C23 C24 C19 120.46(12)
C23 C24 H24 119.8
C19 C24 H24 119.8
C16 O1 C12 118.43(9)

loop_
_geom_bond_atom_site_label_1
_geom_bond_atom_site_label_2
_geom_bond_distance
C1 C2 1.3895(17)
C1 C6 1.4022(17)
C1 H1 0.95
C2 C3 1.391(2)
C2 H2 0.95
C3 C4 1.381(2)
C3 H3 0.95
C4 C5 1.3878(18)
C4 H4 0.95
C5 C6 1.4009(17)
C5 H5 0.95
C6 C7 1.4627(16)
C7 C11 1.3540(16)
C7 C8 1.5421(16)
C8 C9 1.5586(17)
C8 H8A 0.99
C8 H8B 0.99
C9 C10 1.4943(16)
C9 H9A 0.99
C9 H9B 0.99
C10 C18 1.3606(16)
C10 C11 1.4262(16)
C11 C12 1.5610(16)
C12 O1 1.4529(14)
C12 C13 1.5063(16)
C12 C18 1.5556(16)
C13 C14 1.3291(17)
C13 C15 1.5019(17)
C14 H14A 0.95
C14 H14B 0.95
C15 H15A 0.98
C15 H15B 0.98
C15 H15C 0.98
C16 O2 1.2001(15)
C16 O1 1.3538(14)
C16 C17 1.4999(17)
C17 H17A 0.98
C17 H17B 0.98
C17 H17C 0.98
C18 C19 1.4541(16)
C19 C20 1.3950(17)
C19 C24 1.4043(17)
C20 C21 1.3849(18)
C20 H20 0.95
C21 C22 1.3884(19)
C21 H21 0.95
C22 C23 1.390(2)
C22 H22 0.95
C23 C24 1.3870(17)
C23 H23 0.95
C24 H24 0.95
